data_7111142
loop_
_publ_author_name
'Hanton, Lyall R.'
'Turnbull, Julia M.'
'Richardson, Christopher'
'Robinson, Ward T.'

_publ_section_title
;
 Thiophene S-binding of a conformationally constrained thiophenophane
 leading to the formation of a copper(i) coordination polymer
;
_journal_issue 24
_journal_name_full 'Chemical Communications'
_journal_page_first 2465
_journal_paper_doi 10.1039/b007579p
_journal_year 2000
_chemical_formula_moiety 'C13 H13 Cu F6 N P S3'
_chemical_formula_sum 'C13 H13 Cu F6 N P S3'
_chemical_formula_weight 487.96
_chemical_name_systematic
;
 ?
;
_space_group_IT_number 55
_symmetry_cell_setting orthorhombic
_symmetry_space_group_name_Hall '-P 2 2ab'
_symmetry_space_group_name_H-M 'P b a m'
_atom_sites_solution_hydrogens geom
_atom_sites_solution_primary direct
_atom_sites_solution_secondary difmap
_audit_creation_method SHELXL-97
_cell_angle_alpha 90.00
_cell_angle_beta 90.00
_cell_angle_gamma 90.00
_cell_formula_units_Z 4
_cell_length_a 10.727(5)
_cell_length_b 21.194(9)
_cell_length_c 7.553(3)
_cell_measurement_reflns_used 1986
_cell_measurement_temperature 163(2)
_cell_measurement_theta_max 27.41
_cell_measurement_theta_min 2.70
_cell_volume 1717.2(13)
_computing_cell_refinement 'Bruker SMART'
_computing_data_collection 'Bruker SMART'
_computing_data_reduction 'Bruker SHELXTL'
_computing_molecular_graphics 'Bruker SHELXTL'
_computing_publication_material 'Bruker SHELXTL'
_computing_structure_refinement 'SHELXL-97 (Sheldrick, 1997)'
_computing_structure_solution 'Bruker SHELXTL'
_diffrn_ambient_temperature 163(2)
_diffrn_measurement_device_type 'CCD area detector'
_diffrn_measurement_method 'phi and omega scans'
_diffrn_radiation_monochromator graphite
_diffrn_radiation_source 'fine-focus sealed tube'
_diffrn_radiation_type MoK\a
_diffrn_radiation_wavelength 0.71073
_diffrn_reflns_av_R_equivalents 0.0273
_diffrn_reflns_av_sigmaI/netI 0.0127
_diffrn_reflns_limit_h_max 13
_diffrn_reflns_limit_h_min -6
_diffrn_reflns_limit_k_max 26
_diffrn_reflns_limit_k_min -27
_diffrn_reflns_limit_l_max 9
_diffrn_reflns_limit_l_min -9
_diffrn_reflns_number 20131
_diffrn_reflns_theta_max 27.41
_diffrn_reflns_theta_min 2.70
_exptl_absorpt_coefficient_mu 1.787
_exptl_absorpt_correction_T_max 0.6695
_exptl_absorpt_correction_T_min 0.3642
_exptl_absorpt_correction_type multi-scan
_exptl_absorpt_process_details 'SADABS (Sheldrick 1996)'
_exptl_crystal_colour pale-yellow
_exptl_crystal_density_diffrn 1.888
_exptl_crystal_density_method 'not measured'
_exptl_crystal_description block
_exptl_crystal_F_000 976
_exptl_crystal_size_max 0.75
_exptl_crystal_size_mid 0.45
_exptl_crystal_size_min 0.20
_refine_ls_extinction_method none
_refine_ls_goodness_of_fit_ref 1.314
_refine_ls_hydrogen_treatment mixed
_refine_ls_matrix_type full
_refine_ls_number_parameters 184
_refine_ls_number_reflns 1986
_refine_ls_number_restraints 48
_refine_ls_restrained_S_all 1.299
_refine_ls_R_factor_all 0.0900
_refine_ls_R_factor_gt 0.0876
_refine_ls_shift/su_max 0.000
_refine_ls_shift/su_mean 0.000
_refine_ls_structure_factor_coef Fsqd
_refine_ls_weighting_details 'calc w=1/[\s^2^(Fo^2^)+(0.0000P)^2^+25.5495P] where P=(Fo^2^+2Fc^2^)/3'
_refine_ls_weighting_scheme calc
_refine_ls_wR_factor_gt 0.1809
_refine_ls_wR_factor_ref 0.1818
_reflns_number_gt 1886
_reflns_number_total 1986
_reflns_threshold_expression >2sigma(I)
_cod_data_source_file b007579psup1.cif
_cod_data_source_block '[Cu(C13H13NS3)](BF4)'
_cod_depositor_comments
;
The following automatic conversions were performed:

'_symmetry_cell_setting' value 'Orthorhombic' changed to
'orthorhombic' according to
/home/saulius/struct/CIF-dictionaries/cif_core.dic dictionary named
'cif_core.dic' version 2.4.2 from 2011-04-26.

Automatic conversion script
Id: cif_fix_values 1891 2012-01-12 08:04:46Z andrius 
;
_cod_original_cell_volume 1717.1(13)
_cod_original_sg_symbol_H-M Pbam
_cod_database_code 7111142

loop_
_symmetry_equiv_pos_as_xyz
'x, y, z'
'-x, -y, z'
'-x+1/2, y+1/2, -z'
'x+1/2, -y+1/2, -z'
'-x, -y, -z'
'x, y, -z'
'x-1/2, -y-1/2, z'
'-x-1/2, y-1/2, z'

loop_
_atom_site_label
_atom_site_type_symbol
_atom_site_fract_x
_atom_site_fract_y
_atom_site_fract_z
_atom_site_U_iso_or_equiv
_atom_site_adp_type
_atom_site_occupancy
_atom_site_symmetry_multiplicity
_atom_site_calc_flag
_atom_site_refinement_flags
_atom_site_disorder_assembly
_atom_site_disorder_group
Cu1 Cu 0.65702(11) 0.18002(6) 0.5000 0.0250(3) Uani 1 2 d S . .
S2 S 1.0734(2) 0.22564(11) 0.5000 0.0229(5) Uani 1 2 d S . .
S3 S 0.5513(2) 0.08311(13) 0.5000 0.0311(6) Uani 1 2 d S . .
C10 C 0.6335(6) 0.0500(3) 0.3129(11) 0.0306(17) Uani 1 1 d . . .
H10A H 0.6499 0.0046 0.3345 0.037 Uiso 1 1 calc R A 1
H10B H 0.5812 0.0535 0.2054 0.037 Uiso 1 1 calc R A 1
N1 N 0.7841(9) 0.1402(4) 0.3378(15) 0.012(2) Uani 0.50 1 d PU . 1
C2 C 0.751(2) 0.0829(12) 0.285(4) 0.025(6) Uani 0.50 1 d PU . 1
C3 C 0.8400(14) 0.0486(6) 0.178(2) 0.027(3) Uani 0.50 1 d P . 1
H3 H 0.8213 0.0070 0.1397 0.033 Uiso 0.50 1 calc PR . 1
C4 C 0.9519(14) 0.0758(7) 0.132(2) 0.028(3) Uani 0.50 1 d P . 1
H4 H 1.0081 0.0541 0.0564 0.034 Uiso 0.50 1 calc PR . 1
C5 C 0.9823(14) 0.1353(7) 0.197(2) 0.026(3) Uani 0.50 1 d PU . 1
H5 H 1.0601 0.1544 0.1698 0.031 Uiso 0.50 1 calc PR . 1
C6 C 0.8963(12) 0.1655(6) 0.3021(17) 0.012(3) Uani 0.50 1 d PU . 1
C11 C11 0.9292(12) 0.2292(6) 0.3801(18) 0.019(3) Uani 0.50 1 d P . 1
H11A H 0.8617 0.2431 0.4606 0.022 Uiso 0.50 1 calc PR . 1
H11B H 0.9364 0.2607 0.2837 0.022 Uiso 0.50 1 calc PR . 1
S1' S 0.7820(3) 0.15242(16) 0.2235(5) 0.0225(7) Uani 0.50 1 d P . 2
C2' C 0.9394(14) 0.1490(6) 0.279(2) 0.014(2) Uani 0.50 1 d PU . 2
C3' C 0.9721(13) 0.0902(7) 0.3203(18) 0.024(3) Uani 0.50 1 d PU . 2
H3' H 1.0564 0.0787 0.3419 0.028 Uiso 0.50 1 calc PR . 2
C4' C 0.8740(14) 0.0462(7) 0.330(2) 0.032(3) Uani 0.50 1 d P . 2
H4' H 0.8814 0.0038 0.3702 0.039 Uiso 0.50 1 calc PR . 2
C5' C 0.768(2) 0.0737(10) 0.274(3) 0.011(5) Uani 0.50 1 d PU . 2
C12 C 1.0163(13) 0.2087(6) 0.2733(18) 0.022(3) Uani 0.50 1 d PU . 2
H12A H 0.9649 0.2442 0.2300 0.026 Uiso 0.50 1 calc PR . 2
H12B H 1.0878 0.2032 0.1918 0.026 Uiso 0.50 1 calc PR . 2
P1 P 0.3486(3) 0.13125(14) 0.0000 0.0325(7) Uani 1 2 d S . .
F5 F 0.4039(7) 0.0615(3) 0.0000 0.053(2) Uani 1 2 d S . .

loop_
_atom_type_symbol
_atom_type_description
_atom_type_scat_dispersion_real
_atom_type_scat_dispersion_imag
_atom_type_scat_source
C C 0.0033 0.0016 'International Tables Vol C Tables 4.2.6.8 and 6.1.1.4'
H H 0.0000 0.0000 'International Tables Vol C Tables 4.2.6.8 and 6.1.1.4'
N N 0.0061 0.0033 'International Tables Vol C Tables 4.2.6.8 and 6.1.1.4'
F F 0.0171 0.0103 'International Tables Vol C Tables 4.2.6.8 and 6.1.1.4'
P P 0.1023 0.0942 'International Tables Vol C Tables 4.2.6.8 and 6.1.1.4'
S S 0.1246 0.1234 'International Tables Vol C Tables 4.2.6.8 and 6.1.1.4'
Cu Cu 0.3201 1.2651 'International Tables Vol C Tables 4.2.6.8 and 6.1.1.4'
C C11 0.0020 0.0020 'International Tables Vol C Tables 4.2.6.8 and 6.1.1.4'
